data_4506678
loop_
_publ_author_name
'Cai, Song-Liang'
'Zheng, Sheng-Run'
'Wen, Zhen-Zhen'
'Fan, Jun'
'Wang, Ning'
'Zhang, Wei-Guang'

_publ_section_title
;
 Two Types of New Three-Dimensional d--f Heterometallic Coordination
 Polymers Based on 2-(Pyridin-3-yl)-1H-Imidazole-4,5-Dicarboxylate and
 Oxalate Ligands: Syntheses, Structures, Luminescence, and Magnetic
 Properties
;
_journal_issue 9
_journal_name_full 'Crystal Growth &amp; Design'
_journal_page_first 4441
_journal_paper_doi 10.1021/cg300613t
_journal_volume 12
_journal_year 2012
_chemical_formula_moiety 'C24 H18 Co Gd2 N6 O20, 4(H2 O)'
_chemical_formula_sum 'C24 H26 Co Gd2 N6 O24'
_chemical_formula_weight 1155.94
_chemical_name_systematic
; 
 ? 
;
_space_group_IT_number 2
_symmetry_cell_setting triclinic
_symmetry_space_group_name_Hall '-P 1'
_symmetry_space_group_name_H-M 'P -1'
_atom_sites_solution_hydrogens geom
_atom_sites_solution_primary direct
_atom_sites_solution_secondary difmap
_audit_creation_method SHELXL-97
_cell_angle_alpha 91.6990(10)
_cell_angle_beta 109.9520(10)
_cell_angle_gamma 102.9840(10)
_cell_formula_units_Z 2
_cell_length_a 10.5121(9)
_cell_length_b 12.7592(11)
_cell_length_c 14.1244(12)
_cell_measurement_reflns_used 3451
_cell_measurement_temperature 298(2)
_cell_measurement_theta_max 27.26
_cell_measurement_theta_min 2.34
_cell_volume 1723.5(3)
_computing_cell_refinement 'Bruker SAINT'
_computing_data_collection 'Bruker APEX2'
_computing_data_reduction 'Bruker SAINT'
_computing_molecular_graphics 'Bruker SHELXTL'
_computing_publication_material 'Bruker SHELXTL'
_computing_structure_refinement 'SHELXL-97 (Sheldrick, 2008)'
_computing_structure_solution 'SHELXS-97 (Sheldrick, 2008)'
_diffrn_ambient_temperature 298(2)
_diffrn_measured_fraction_theta_full 0.960
_diffrn_measured_fraction_theta_max 0.960
_diffrn_radiation_monochromator graphite
_diffrn_radiation_source 'fine-focus sealed tube'
_diffrn_radiation_type MoK\a
_diffrn_radiation_wavelength 0.71073
_diffrn_reflns_av_R_equivalents 0.0370
_diffrn_reflns_av_sigmaI/netI 0.0853
_diffrn_reflns_limit_h_max 9
_diffrn_reflns_limit_h_min -12
_diffrn_reflns_limit_k_max 14
_diffrn_reflns_limit_k_min -14
_diffrn_reflns_limit_l_max 16
_diffrn_reflns_limit_l_min -16
_diffrn_reflns_number 7748
_diffrn_reflns_theta_full 24.60
_diffrn_reflns_theta_max 24.60
_diffrn_reflns_theta_min 1.54
_exptl_absorpt_coefficient_mu 4.386
_exptl_absorpt_correction_T_max 0.4594
_exptl_absorpt_correction_T_min 0.3731
_exptl_absorpt_correction_type multi-scan
_exptl_absorpt_process_details 'SADABS (Sheldrick, 1996)'
_exptl_crystal_colour red
_exptl_crystal_density_diffrn 2.227
_exptl_crystal_density_method 'not measured'
_exptl_crystal_description block
_exptl_crystal_F_000 1118
_exptl_crystal_size_max 0.28
_exptl_crystal_size_mid 0.25
_exptl_crystal_size_min 0.21
_refine_diff_density_max 5.993
_refine_diff_density_min -5.708
_refine_diff_density_rms 0.391
_refine_ls_extinction_method none
_refine_ls_goodness_of_fit_ref 1.093
_refine_ls_hydrogen_treatment constr
_refine_ls_matrix_type full
_refine_ls_number_parameters 514
_refine_ls_number_reflns 5565
_refine_ls_number_restraints 120
_refine_ls_restrained_S_all 1.085
_refine_ls_R_factor_all 0.1216
_refine_ls_R_factor_gt 0.0915
_refine_ls_shift/su_max 0.000
_refine_ls_shift/su_mean 0.000
_refine_ls_structure_factor_coef Fsqd
_refine_ls_weighting_details 'calc w=1/[\s^2^(Fo^2^)+(0.1111P)^2^+86.2803P] where P=(Fo^2^+2Fc^2^)/3'
_refine_ls_weighting_scheme calc
_refine_ls_wR_factor_gt 0.2195
_refine_ls_wR_factor_ref 0.2655
_reflns_number_gt 3930
_reflns_number_total 5565
_reflns_threshold_expression >2sigma(I)
_cod_data_source_file cg300613t_si_001.cif
_cod_data_source_block Gd-Co
_cod_depositor_comments
;
The following automatic conversions were performed:

'_symmetry_cell_setting' value 'Triclinic' changed to 'triclinic'
according to /home/saulius/struct/CIF-dictionaries/cif_core.dic
dictionary named 'cif_core.dic' version 2.4.2 from 2011-04-26.

Automatic conversion script
Id: cif_fix_values 1891 2012-01-12 08:04:46Z andrius 
;
_cod_original_sg_symbol_H-M 'P-1   '
_cod_database_code 4506678

loop_
_symmetry_equiv_pos_as_xyz
'x, y, z'
'-x, -y, -z'

loop_
_atom_site_label
_atom_site_type_symbol
_atom_site_fract_x
_atom_site_fract_y
_atom_site_fract_z
_atom_site_U_iso_or_equiv
_atom_site_adp_type
_atom_site_occupancy
_atom_site_symmetry_multiplicity
_atom_site_calc_flag
_atom_site_refinement_flags
Gd1 Gd 0.95827(10) 0.24915(8) 0.46771(7) 0.0258(3) Uani 1 1 d .
Gd2 Gd 0.58839(10) 0.24977(8) 0.52520(7) 0.0267(3) Uani 1 1 d .
Co1 Co 0.7841(3) 0.2746(2) 0.9969(2) 0.0340(7) Uani 1 1 d .
O5 O 0.8656(15) 0.2130(14) 1.1306(10) 0.041(4) Uani 1 1 d .
O4 O 0.7088(16) 0.3378(13) 0.8609(11) 0.043(4) Uani 1 1 d .
O3 O 0.6777(15) 0.3123(12) 0.6976(11) 0.038(3) Uani 1 1 d .
O1W O 0.9196(14) 0.4323(12) 1.0576(10) 0.038(3) Uani 1 1 d .
H1WA H 0.9087 0.4854 1.0859 0.046 Uiso 1 1 d R
H1WB H 1.0043 0.4432 1.0692 0.046 Uiso 1 1 d R
O2W O 0.6468(16) 0.1250(13) 0.9288(13) 0.052(4) Uani 1 1 d .
H2WA H 0.5632 0.0965 0.9157 0.062 Uiso 1 1 d R
H2WB H 0.6857 0.0751 0.9309 0.062 Uiso 1 1 d R
N4 N 0.6442(19) 0.2974(14) 1.0793(13) 0.035(4) Uani 1 1 d .
N2 N 1.0244(16) 0.1675(14) 0.8352(12) 0.030(4) Uani 1 1 d .
H2 H 1.0844 0.1374 0.8244 0.037 Uiso 1 1 calc R
C3 C 0.8569(18) 0.2469(16) 0.8169(13) 0.024(3) Uani 1 1 d U
C4 C 0.7375(19) 0.2981(15) 0.7863(13) 0.025(4) Uani 1 1 d U
C6 C 1.108(2) 0.1566(19) 1.0192(17) 0.040(4) Uani 1 1 d U
C5 C 1.0137(19) 0.1856(17) 0.9248(15) 0.031(4) Uani 1 1 d U
C2 C 0.9233(18) 0.2050(15) 0.7611(13) 0.024(3) Uani 1 1 d U
N1 N 0.9146(17) 0.2351(14) 0.9170(12) 0.033(4) Uani 1 1 d .
C1 C 0.9178(19) 0.1989(15) 0.6562(14) 0.026(4) Uani 1 1 d U
O1 O 1.0272(14) 0.1871(12) 0.6406(11) 0.038(4) Uani 1 1 d .
O2 O 0.8169(12) 0.2173(11) 0.5877(9) 0.029(3) Uani 1 1 d .
O8 O 0.5170(15) 0.3042(13) 1.3528(12) 0.044(4) Uani 1 1 d .
O6 O 0.8780(15) 0.2052(11) 1.2895(10) 0.032(3) Uani 1 1 d .
O7 O 0.7254(14) 0.2736(11) 1.4035(10) 0.033(3) Uani 1 1 d .
C13 C 0.6261(19) 0.3054(16) 1.2350(13) 0.025(3) Uani 1 1 d U
C14 C 0.6272(17) 0.2926(14) 1.3376(13) 0.020(3) Uani 1 1 d U
C12 C 0.7012(19) 0.2746(16) 1.1783(14) 0.026(3) Uani 1 1 d U
C11 C 0.8255(19) 0.2319(16) 1.2030(13) 0.026(4) Uani 1 1 d U
N5 N 0.5198(17) 0.3352(14) 1.1653(14) 0.036(4) Uani 1 1 d .
H5 H 0.4525 0.3532 1.1778 0.043 Uiso 1 1 calc R
C15 C 0.533(2) 0.3332(16) 1.0740(13) 0.028(4) Uani 1 1 d U
C16 C 0.431(2) 0.3545(18) 0.9847(16) 0.038(4) Uani 1 1 d U
C20 C 0.329(2) 0.4125(18) 0.9879(16) 0.038(4) Uani 1 1 d U
H20 H 0.3314 0.4366 1.0514 0.045 Uiso 1 1 calc R
C17 C 0.422(2) 0.325(2) 0.8843(17) 0.044(4) Uani 1 1 d U
H17 H 0.4825 0.2866 0.8737 0.052 Uiso 1 1 calc R
N6 N 0.233(2) 0.4340(14) 0.9083(13) 0.040(4) Uani 1 1 d .
C19 C 0.233(2) 0.406(2) 0.8193(17) 0.046(5) Uani 1 1 d U
H19 H 0.1669 0.4234 0.7634 0.055 Uiso 1 1 calc R
C18 C 0.322(2) 0.354(2) 0.8012(18) 0.047(4) Uani 1 1 d U
H18 H 0.3178 0.3367 0.7354 0.057 Uiso 1 1 calc R
N3 N 1.241(3) 0.0378(19) 1.1029(18) 0.065(6) Uani 1 1 d .
C8 C 1.217(2) 0.1807(19) 1.2017(17) 0.044(4) Uani 1 1 d U
H8 H 1.2379 0.2166 1.2656 0.052 Uiso 1 1 calc R
C10 C 1.163(2) 0.071(2) 1.0204(18) 0.045(5) Uani 1 1 d U
H10 H 1.1452 0.0327 0.9584 0.054 Uiso 1 1 calc R
C9 C 1.263(3) 0.093(2) 1.1908(19) 0.050(5) Uani 1 1 d U
H9 H 1.3143 0.0689 1.2497 0.060 Uiso 1 1 calc R
C7 C 1.134(2) 0.2172(19) 1.1128(15) 0.039(4) Uani 1 1 d U
H7 H 1.0993 0.2776 1.1157 0.047 Uiso 1 1 calc R
O15 O 0.9996(14) 0.4046(11) 0.5840(10) 0.035(3) Uani 1 1 d .
O16 O 1.0320(14) 0.5856(11) 0.6105(10) 0.032(3) Uani 1 1 d .
O14 O 0.4428(15) -0.0913(10) 0.3905(9) 0.031(3) Uani 1 1 d .
O9 O 0.3378(14) 0.1428(11) 0.4637(11) 0.036(3) Uani 1 1 d U
O13 O 0.5529(15) 0.0859(11) 0.4186(10) 0.034(3) Uani 1 1 d .
O4W O 0.8301(14) 0.0575(10) 0.4371(11) 0.034(3) Uani 1 1 d .
H4WA H 0.7506 0.0608 0.4319 0.041 Uiso 1 1 d R
H4WB H 0.8485 0.0089 0.4726 0.041 Uiso 1 1 d R
O3W O 0.6920(17) 0.4415(12) 0.5442(12) 0.047(4) Uani 1 1 d .
H3WA H 0.7701 0.4319 0.5748 0.056 Uiso 1 1 d R
H3WB H 0.7049 0.5003 0.5216 0.056 Uiso 1 1 d R
O11 O 0.4244(16) 0.3506(11) 0.5375(15) 0.053(5) Uani 1 1 d .
O7W O 0.152(2) 0.0245(15) 0.7640(15) 0.069(6) Uani 1 1 d .
H7WA H 0.0827 -0.0189 0.7188 0.083 Uiso 1 1 d R
H7WB H 0.1956 -0.0131 0.8058 0.083 Uiso 1 1 d R
C23 C 0.4962(19) -0.0009(15) 0.4445(14) 0.026(4) Uani 1 1 d U
C24 C 1.010(2) 0.4968(16) 0.5560(14) 0.027(4) Uani 1 1 d .
O5W O 0.390(2) 0.4746(16) 0.2416(17) 0.079(6) Uani 1 1 d .
H5WA H 0.3128 0.4616 0.2519 0.094 Uiso 1 1 d R
H5WB H 0.4245 0.5426 0.2533 0.094 Uiso 1 1 d R
O6W O 0.112(2) 0.4391(19) 0.2548(16) 0.084(7) Uani 1 1 d .
H6WA H 0.0605 0.3747 0.2373 0.100 Uiso 1 1 d R
H6WB H 0.0587 0.4820 0.2371 0.100 Uiso 1 1 d R
C21 C 0.248(2) 0.1841(16) 0.4755(14) 0.030(4) Uani 1 1 d U
C22 C 0.296(2) 0.3071(18) 0.5156(15) 0.036(4) Uani 1 1 d U
O10 O 0.1194(14) 0.1379(11) 0.4592(12) 0.038(4) Uani 1 1 d .
O12 O 0.2015(15) 0.3507(12) 0.5170(13) 0.043(4) Uani 1 1 d .
O8W O 0.420(3) 0.112(3) 0.751(2) 0.127(11) Uani 1 1 d .
H8WA H 0.3378 0.1147 0.7220 0.153 Uiso 1 1 d R
H8WB H 0.4621 0.1428 0.7132 0.153 Uiso 1 1 d R

loop_
_atom_site_aniso_label
_atom_site_aniso_U_11
_atom_site_aniso_U_22
_atom_site_aniso_U_33
_atom_site_aniso_U_23
_atom_site_aniso_U_13
_atom_site_aniso_U_12
Gd1 0.0223(5) 0.0287(6) 0.0286(6) 0.0049(4) 0.0118(4) 0.0059(4)
Gd2 0.0236(5) 0.0291(6) 0.0292(6) 0.0038(4) 0.0126(4) 0.0049(4)
Co1 0.0286(15) 0.0493(18) 0.0273(15) 0.0031(13) 0.0120(11) 0.0131(13)
O5 0.032(8) 0.080(12) 0.028(8) 0.022(8) 0.017(6) 0.035(8)
O4 0.045(9) 0.063(10) 0.027(8) 0.003(7) 0.014(7) 0.026(8)
O3 0.040(8) 0.039(8) 0.045(9) 0.013(7) 0.020(7) 0.020(7)
O1W 0.020(7) 0.048(9) 0.038(8) -0.006(7) 0.003(6) 0.004(6)
O2W 0.035(9) 0.051(10) 0.066(12) 0.004(9) 0.012(8) 0.013(8)
N4 0.048(11) 0.036(10) 0.034(10) 0.029(8) 0.022(8) 0.016(9)
N2 0.024(9) 0.043(10) 0.031(9) 0.006(8) 0.012(7) 0.017(8)
C3 0.017(6) 0.038(7) 0.013(6) 0.000(6) 0.002(5) 0.007(6)
C4 0.027(8) 0.026(8) 0.015(7) 0.006(6) 0.004(6) 0.000(7)
C6 0.030(7) 0.054(8) 0.038(7) 0.012(6) 0.012(6) 0.011(6)
C5 0.017(7) 0.051(9) 0.031(8) 0.015(7) 0.007(6) 0.020(7)
C2 0.019(7) 0.034(7) 0.013(6) 0.002(6) -0.003(5) 0.005(6)
N1 0.027(9) 0.040(10) 0.027(9) 0.015(8) 0.003(7) 0.009(8)
C1 0.021(8) 0.029(8) 0.019(8) 0.001(7) -0.002(6) 0.002(7)
O1 0.022(7) 0.049(9) 0.053(9) 0.003(7) 0.021(7) 0.020(7)
O2 0.017(6) 0.050(9) 0.020(7) 0.005(6) 0.004(5) 0.014(6)
O8 0.028(8) 0.056(10) 0.044(9) 0.008(8) 0.001(7) 0.022(7)
O6 0.041(8) 0.033(8) 0.028(8) 0.010(6) 0.013(6) 0.018(7)
O7 0.035(8) 0.043(8) 0.030(8) -0.003(6) 0.022(7) 0.009(7)
C13 0.020(7) 0.038(7) 0.017(6) -0.003(6) 0.002(5) 0.015(6)
C14 0.013(7) 0.027(8) 0.015(7) 0.003(6) -0.003(6) 0.011(6)
C12 0.020(7) 0.036(7) 0.020(6) 0.000(6) 0.002(5) 0.012(6)
C11 0.026(8) 0.040(9) 0.008(7) -0.001(7) 0.005(6) 0.004(7)
N5 0.020(8) 0.045(11) 0.052(11) 0.014(9) 0.017(8) 0.020(8)
C15 0.027(7) 0.042(7) 0.016(6) -0.003(6) 0.012(5) 0.008(6)
C16 0.038(7) 0.045(7) 0.026(6) 0.005(6) 0.010(6) 0.005(6)
C20 0.045(9) 0.045(9) 0.023(8) 0.008(7) 0.012(7) 0.008(8)
C17 0.042(8) 0.055(8) 0.033(7) 0.003(7) 0.016(6) 0.007(7)
N6 0.057(12) 0.038(10) 0.030(10) 0.022(8) 0.018(9) 0.017(9)
C19 0.041(10) 0.058(11) 0.036(9) 0.008(8) 0.017(8) 0.004(9)
C18 0.043(8) 0.061(9) 0.035(8) 0.008(7) 0.015(7) 0.003(7)
N3 0.076(16) 0.067(15) 0.057(15) 0.010(12) 0.017(12) 0.040(13)
C8 0.051(8) 0.044(8) 0.034(8) 0.007(7) 0.013(7) 0.012(7)
C10 0.038(9) 0.052(10) 0.044(9) 0.006(8) 0.008(8) 0.018(8)
C9 0.052(10) 0.044(10) 0.045(10) 0.016(9) 0.007(8) 0.010(9)
C7 0.044(8) 0.049(8) 0.029(7) 0.008(7) 0.021(6) 0.008(7)
O15 0.027(7) 0.041(9) 0.032(8) 0.006(7) 0.002(6) 0.012(7)
O16 0.037(8) 0.038(8) 0.024(7) 0.005(6) 0.016(6) 0.006(7)
O14 0.053(9) 0.020(7) 0.020(7) 0.006(6) 0.015(6) 0.006(6)
O9 0.027(6) 0.032(6) 0.049(7) -0.009(5) 0.007(5) 0.019(5)
O13 0.040(8) 0.034(8) 0.032(8) 0.004(6) 0.017(7) 0.008(7)
O4W 0.037(8) 0.024(7) 0.051(9) 0.025(7) 0.026(7) 0.008(6)
O3W 0.053(10) 0.036(9) 0.054(10) 0.013(8) 0.029(8) 0.000(8)
O11 0.036(9) 0.022(8) 0.098(14) 0.008(8) 0.028(9) -0.008(7)
O7W 0.114(17) 0.056(11) 0.066(13) 0.026(10) 0.052(12) 0.045(12)
C23 0.023(7) 0.023(8) 0.027(8) 0.013(6) 0.008(6) -0.005(6)
C24 0.030(11) 0.032(11) 0.027(11) 0.011(9) 0.017(8) 0.012(9)
O5W 0.082(15) 0.058(12) 0.118(19) 0.023(12) 0.044(13) 0.044(11)
O6W 0.052(12) 0.103(17) 0.080(15) -0.005(13) 0.025(11) -0.013(12)
C21 0.032(9) 0.032(9) 0.015(8) 0.007(7) -0.003(7) 0.005(8)
C22 0.033(9) 0.038(10) 0.025(9) 0.010(7) -0.002(7) 0.007(8)
O10 0.025(8) 0.024(7) 0.071(11) 0.008(7) 0.021(7) 0.007(6)
O12 0.030(8) 0.034(8) 0.071(11) -0.006(8) 0.023(8) 0.014(7)
O8W 0.078(18) 0.18(3) 0.13(2) -0.02(2) 0.049(17) 0.022(19)

loop_
_atom_type_symbol
_atom_type_description
_atom_type_scat_dispersion_real
_atom_type_scat_dispersion_imag
_atom_type_scat_source
C C 0.0033 0.0016 'International Tables Vol C Tables 4.2.6.8 and 6.1.1.4'
H H 0.0000 0.0000 'International Tables Vol C Tables 4.2.6.8 and 6.1.1.4'
N N 0.0061 0.0033 'International Tables Vol C Tables 4.2.6.8 and 6.1.1.4'
O O 0.0106 0.0060 'International Tables Vol C Tables 4.2.6.8 and 6.1.1.4'
Co Co 0.3494 0.9721 'International Tables Vol C Tables 4.2.6.8 and 6.1.1.4'
Gd Gd -0.1653 3.9035 'International Tables Vol C Tables 4.2.6.8 and 6.1.1.4'

loop_
_geom_angle_atom_site_label_1
_geom_angle_atom_site_label_2
_geom_angle_atom_site_label_3
_geom_angle
_geom_angle_site_symmetry_1
_geom_angle_site_symmetry_3
O6 Gd1 O15 137.1(4) 1_554 .
O6 Gd1 O7 74.0(4) 1_554 1_554
O15 Gd1 O7 83.3(4) . 1_554
O6 Gd1 O16 71.2(4) 1_554 2_766
O15 Gd1 O16 67.3(5) . 2_766
O7 Gd1 O16 72.5(5) 1_554 2_766
O6 Gd1 O12 105.7(5) 1_554 1_655
O15 Gd1 O12 70.8(5) . 1_655
O7 Gd1 O12 141.1(5) 1_554 1_655
O16 Gd1 O12 70.9(5) 2_766 1_655
O6 Gd1 O4W 75.2(5) 1_554 .
O15 Gd1 O4W 137.4(5) . .
O7 Gd1 O4W 81.8(5) 1_554 .
O16 Gd1 O4W 142.1(5) 2_766 .
O12 Gd1 O4W 136.6(5) 1_655 .
O6 Gd1 O10 80.9(5) 1_554 1_655
O15 Gd1 O10 129.2(5) . 1_655
O7 Gd1 O10 147.3(5) 1_554 1_655
O16 Gd1 O10 118.6(5) 2_766 1_655
O12 Gd1 O10 65.8(4) 1_655 1_655
O4W Gd1 O10 71.7(4) . 1_655
O6 Gd1 O1 148.6(5) 1_554 .
O15 Gd1 O1 74.2(5) . .
O7 Gd1 O1 114.6(4) 1_554 .
O16 Gd1 O1 139.8(5) 2_766 .
O12 Gd1 O1 86.3(5) 1_655 .
O4W Gd1 O1 76.3(5) . .
O10 Gd1 O1 77.8(5) 1_655 .
O6 Gd1 O2 128.7(4) 1_554 .
O15 Gd1 O2 65.9(5) . .
O7 Gd1 O2 63.5(4) 1_554 .
O16 Gd1 O2 117.7(4) 2_766 .
O12 Gd1 O2 125.4(5) 1_655 .
O4W Gd1 O2 71.7(4) . .
O10 Gd1 O2 122.4(5) 1_655 .
O1 Gd1 O2 51.2(4) . .
O3 Gd2 O14 74.7(5) . 2_656
O3 Gd2 O2 74.8(5) . .
O14 Gd2 O2 76.3(5) 2_656 .
O3 Gd2 O3W 71.9(5) . .
O14 Gd2 O3W 146.2(5) 2_656 .
O2 Gd2 O3W 89.9(5) . .
O3 Gd2 O11 78.2(6) . .
O14 Gd2 O11 108.5(5) 2_656 .
O2 Gd2 O11 150.2(5) . .
O3W Gd2 O11 69.7(5) . .
O3 Gd2 O13 138.1(5) . .
O14 Gd2 O13 67.7(4) 2_656 .
O2 Gd2 O13 78.9(5) . .
O3W Gd2 O13 140.3(5) . .
O11 Gd2 O13 130.6(5) . .
O3 Gd2 O8 144.6(5) . 1_554
O14 Gd2 O8 139.6(5) 2_656 1_554
O2 Gd2 O8 115.2(5) . 1_554
O3W Gd2 O8 74.2(5) . 1_554
O11 Gd2 O8 80.8(6) . 1_554
O13 Gd2 O8 76.6(5) . 1_554
O3 Gd2 O9 113.5(5) . .
O14 Gd2 O9 67.9(5) 2_656 .
O2 Gd2 O9 138.5(5) . .
O3W Gd2 O9 131.6(5) . .
O11 Gd2 O9 65.1(4) . .
O13 Gd2 O9 68.7(4) . .
O8 Gd2 O9 82.3(5) 1_554 .
O3 Gd2 O7 126.1(5) . 1_554
O14 Gd2 O7 122.9(4) 2_656 1_554
O2 Gd2 O7 63.8(4) . 1_554
O3W Gd2 O7 75.0(5) . 1_554
O11 Gd2 O7 126.7(5) . 1_554
O13 Gd2 O7 65.9(4) . 1_554
O8 Gd2 O7 51.4(5) 1_554 1_554
O9 Gd2 O7 120.4(5) . 1_554
O3 Gd2 C14 142.3(5) . 1_554
O14 Gd2 C14 134.5(5) 2_656 1_554
O2 Gd2 C14 88.7(4) . 1_554
O3W Gd2 C14 74.5(5) . 1_554
O11 Gd2 C14 105.5(5) . 1_554
O13 Gd2 C14 67.4(5) . 1_554
O8 Gd2 C14 26.6(5) 1_554 1_554
O9 Gd2 C14 101.4(5) . 1_554
O7 Gd2 C14 24.9(4) 1_554 1_554
O3 Gd2 H3WA 64.9 . .
O14 Gd2 H3WA 133.2 2_656 .
O2 Gd2 H3WA 71.3 . .
O3W Gd2 H3WA 18.9 . .
O11 Gd2 H3WA 86.0 . .
O13 Gd2 H3WA 134.2 . .
O8 Gd2 H3WA 85.6 1_554 .
O9 Gd2 H3WA 150.1 . .
O7 Gd2 H3WA 70.0 1_554 .
C14 Gd2 H3WA 77.8 1_554 .
O5 Co1 O4 177.9(6) . .
O5 Co1 O2W 92.0(7) . .
O4 Co1 O2W 88.9(7) . .
O5 Co1 O1W 91.8(6) . .
O4 Co1 O1W 87.3(6) . .
O2W Co1 O1W 176.2(6) . .
O5 Co1 N1 100.0(6) . .
O4 Co1 N1 78.1(6) . .
O2W Co1 N1 86.1(7) . .
O1W Co1 N1 93.2(6) . .
O5 Co1 N4 77.2(6) . .
O4 Co1 N4 104.8(6) . .
O2W Co1 N4 89.1(7) . .
O1W Co1 N4 91.8(6) . .
N1 Co1 N4 174.3(6) . .
C11 O5 Co1 118.6(13) . .
C4 O4 Co1 114.9(12) . .
C4 O3 Gd2 149.5(13) . .
Co1 O1W H1WA 131.7 . .
Co1 O1W H1WB 120.2 . .
H1WA O1W H1WB 106.5 . .
Co1 O2W H2WA 136.3 . .
Co1 O2W H2WB 113.8 . .
H2WA O2W H2WB 106.5 . .
C15 N4 C12 106.4(16) . .
C15 N4 Co1 144.6(13) . .
C12 N4 Co1 108.7(13) . .
C5 N2 C2 109.6(15) . .
C5 N2 H2 125.2 . .
C2 N2 H2 125.2 . .
N1 C3 C2 110.8(16) . .
N1 C3 C4 117.5(16) . .
C2 C3 C4 131.7(16) . .
O3 C4 O4 121.5(18) . .
O3 C4 C3 122.7(17) . .
O4 C4 C3 115.4(15) . .
C10 C6 C7 119(2) . .
C10 C6 C5 122(2) . .
C7 C6 C5 119(2) . .
N1 C5 N2 110.8(16) . .
N1 C5 C6 126.6(19) . .
N2 C5 C6 122.6(17) . .
C3 C2 N2 102.5(15) . .
C3 C2 C1 137.3(17) . .
N2 C2 C1 120.1(16) . .
C5 N1 C3 106.4(17) . .
C5 N1 Co1 142.5(14) . .
C3 N1 Co1 109.4(12) . .
O2 C1 O1 122.0(18) . .
O2 C1 C2 120.2(17) . .
O1 C1 C2 117.3(16) . .
C1 O1 Gd1 94.5(11) . .
C1 O2 Gd2 152.2(13) . .
C1 O2 Gd1 91.4(11) . .
Gd2 O2 Gd1 116.1(5) . .
C14 O8 Gd2 94.5(10) . 1_556
C11 O6 Gd1 148.5(13) . 1_556
C14 O7 Gd1 152.5(12) . 1_556
C14 O7 Gd2 90.9(11) . 1_556
Gd1 O7 Gd2 116.6(5) 1_556 1_556
N5 C13 C12 103.8(16) . .
N5 C13 C14 120.7(16) . .
C12 C13 C14 134.3(16) . .
O7 C14 O8 122.7(17) . .
O7 C14 C13 122.1(16) . .
O8 C14 C13 115.1(14) . .
O7 C14 Gd2 64.2(10) . 1_556
O8 C14 Gd2 59.0(9) . 1_556
C13 C14 Gd2 171.7(12) . 1_556
N4 C12 C13 108.9(16) . .
N4 C12 C11 116.8(16) . .
C13 C12 C11 134.1(17) . .
O6 C11 O5 122.7(18) . .
O6 C11 C12 120.0(16) . .
O5 C11 C12 116.9(16) . .
C15 N5 C13 111.3(16) . .
C15 N5 H5 124.3 . .
C13 N5 H5 124.3 . .
N4 C15 N5 109.3(16) . .
N4 C15 C16 126.7(17) . .
N5 C15 C16 123.7(18) . .
C17 C16 C15 124(2) . .
C17 C16 C20 112.9(19) . .
C15 C16 C20 122.7(19) . .
N6 C20 C16 125(2) . .
N6 C20 H20 117.3 . .
C16 C20 H20 117.3 . .
C18 C17 C16 120(2) . .
C18 C17 H17 119.9 . .
C16 C17 H17 119.9 . .
C19 N6 C20 118(2) . .
N6 C19 C18 125(2) . .
N6 C19 H19 117.4 . .
C18 C19 H19 117.4 . .
C19 C18 C17 118(2) . .
C19 C18 H18 120.9 . .
C17 C18 H18 120.9 . .
C10 N3 C9 116(2) . .
C9 C8 C7 118(2) . .
C9 C8 H8 121.0 . .
C7 C8 H8 121.0 . .
N3 C10 C6 125(2) . .
N3 C10 H10 117.5 . .
C6 C10 H10 117.5 . .
C8 C9 N3 126(2) . .
C8 C9 H9 117.2 . .
N3 C9 H9 117.2 . .
C8 C7 C6 116(2) . .
C8 C7 H7 121.8 . .
C6 C7 H7 121.8 . .
C24 O15 Gd1 120.9(12) . .
C24 O16 Gd1 118.6(11) . 2_766
C23 O14 Gd2 117.8(11) . 2_656
C21 O9 Gd2 119.7(13) . .
C23 O13 Gd2 115.8(12) . .
Gd1 O4W H4WA 102.8 . .
Gd1 O4W H4WB 127.9 . .
H4WA O4W H4WB 106.9 . .
Gd2 O3W H3WA 90.6 . .
Gd2 O3W H3WB 152.4 . .
H3WA O3W H3WB 106.6 . .
C22 O11 Gd2 122.5(14) . .
H7WA O7W H7WB 107.7 . .
O14 C23 O13 126.3(17) . .
O14 C23 C23 116.5(18) . 2_656
O13 C23 C23 117(2) . 2_656
O15 C24 O16 126.8(17) . .
O15 C24 C24 116(2) . 2_766
O16 C24 C24 117(2) . 2_766
H5WA O5W H5WB 107.7 . .
H6WA O6W H6WB 107.7 . .
O9 C21 O10 127.9(19) . .
O9 C21 C22 116.4(18) . .
O10 C21 C22 115.8(18) . .
O12 C22 O11 128(2) . .
O12 C22 C21 115.7(18) . .
O11 C22 C21 115.7(19) . .
C21 O10 Gd1 119.6(12) . 1_455
C22 O12 Gd1 122.4(13) . 1_455
H8WA O8W H8WB 103.9 . .

loop_
_geom_bond_atom_site_label_1
_geom_bond_atom_site_label_2
_geom_bond_distance
_geom_bond_site_symmetry_2
Gd1 O6 2.370(13) 1_554
Gd1 O15 2.398(14) .
Gd1 O7 2.399(14) 1_554
Gd1 O16 2.408(13) 2_766
Gd1 O12 2.438(15) 1_655
Gd1 O4W 2.458(13) .
Gd1 O10 2.472(13) 1_655
Gd1 O1 2.506(15) .
Gd1 O2 2.595(13) .
Gd2 O3 2.331(15) .
Gd2 O14 2.393(12) 2_656
Gd2 O2 2.397(12) .
Gd2 O3W 2.410(15) .
Gd2 O11 2.418(16) .
Gd2 O13 2.421(14) .
Gd2 O8 2.462(15) 1_554
Gd2 O9 2.511(14) .
Gd2 O7 2.578(13) 1_554
Gd2 C14 2.865(18) 1_554
Gd2 H3WA 2.5562 .
Co1 O5 2.050(14) .
Co1 O4 2.077(15) .
Co1 O2W 2.087(17) .
Co1 O1W 2.142(15) .
Co1 N1 2.178(18) .
Co1 N4 2.222(17) .
O5 C11 1.27(2) .
O4 C4 1.31(2) .
O3 C4 1.23(2) .
O1W H1WA 0.8269 .
O1W H1WB 0.8257 .
O2W H2WA 0.8252 .
O2W H2WB 0.8276 .
N4 C15 1.33(3) .
N4 C12 1.39(2) .
N2 C5 1.33(2) .
N2 C2 1.40(2) .
N2 H2 0.8600 .
C3 N1 1.36(2) .
C3 C2 1.38(3) .
C3 C4 1.49(3) .
C6 C10 1.34(3) .
C6 C7 1.42(3) .
C6 C5 1.48(3) .
C5 N1 1.31(2) .
C2 C1 1.46(3) .
C1 O2 1.24(2) .
C1 O1 1.28(2) .
O8 C14 1.29(2) .
O8 Gd2 2.462(15) 1_556
O6 C11 1.25(2) .
O6 Gd1 2.370(13) 1_556
O7 C14 1.21(2) .
O7 Gd1 2.399(14) 1_556
O7 Gd2 2.578(12) 1_556
C13 N5 1.35(2) .
C13 C12 1.40(3) .
C13 C14 1.46(2) .
C14 Gd2 2.865(18) 1_556
C12 C11 1.46(3) .
N5 C15 1.34(2) .
N5 H5 0.8600 .
C15 C16 1.43(3) .
C16 C17 1.42(3) .
C16 C20 1.45(3) .
C20 N6 1.31(3) .
C20 H20 0.9300 .
C17 C18 1.40(3) .
C17 H17 0.9300 .
N6 C19 1.30(3) .
C19 C18 1.35(3) .
C19 H19 0.9300 .
C18 H18 0.9300 .
N3 C10 1.32(3) .
N3 C9 1.33(3) .
C8 C9 1.34(3) .
C8 C7 1.42(3) .
C8 H8 0.9300 .
C10 H10 0.9300 .
C9 H9 0.9300 .
C7 H7 0.9300 .
O15 C24 1.25(2) .
O16 C24 1.28(2) .
O16 Gd1 2.408(13) 2_766
O14 C23 1.26(2) .
O14 Gd2 2.393(12) 2_656
O9 C21 1.23(2) .
O13 C23 1.26(2) .
O4W H4WA 0.8245 .
O4W H4WB 0.8243 .
O3W H3WA 0.8262 .
O3W H3WB 0.8251 .
O11 C22 1.26(3) .
O7W H7WA 0.8499 .
O7W H7WB 0.8501 .
C23 C23 1.54(4) 2_656
C24 C24 1.53(4) 2_766
O5W H5WA 0.8501 .
O5W H5WB 0.8500 .
O6W H6WA 0.8500 .
O6W H6WB 0.8501 .
C21 O10 1.29(2) .
C21 C22 1.56(3) .
C22 O12 1.25(3) .
O10 Gd1 2.472(13) 1_455
O12 Gd1 2.438(15) 1_455
O8W H8WA 0.8342 .
O8W H8WB 0.8479 .

loop_
_geom_torsion_atom_site_label_1
_geom_torsion_atom_site_label_2
_geom_torsion_atom_site_label_3
_geom_torsion_atom_site_label_4
_geom_torsion
_geom_torsion_site_symmetry_1
_geom_torsion_site_symmetry_4
O2W Co1 O5 C11 -101.5(16) . .
O1W Co1 O5 C11 78.6(16) . .
N1 Co1 O5 C11 172.1(16) . .
N4 Co1 O5 C11 -12.9(15) . .
O2W Co1 O4 C4 -66.4(14) . .
O1W Co1 O4 C4 113.7(14) . .
N1 Co1 O4 C4 19.9(14) . .
N4 Co1 O4 C4 -155.1(14) . .
O14 Gd2 O3 C4 33(3) 2_656 .
O2 Gd2 O3 C4 -47(3) . .
O3W Gd2 O3 C4 -142(3) . .
O11 Gd2 O3 C4 146(3) . .
O13 Gd2 O3 C4 6(3) . .
O8 Gd2 O3 C4 -159(2) 1_554 .
O9 Gd2 O3 C4 90(3) . .
O7 Gd2 O3 C4 -87(3) 1_554 .
C14 Gd2 O3 C4 -114(3) 1_554 .
O5 Co1 N4 C15 -179(3) . .
O4 Co1 N4 C15 2(3) . .
O2W Co1 N4 C15 -87(3) . .
O1W Co1 N4 C15 89(3) . .
O5 Co1 N4 C12 9.3(13) . .
O4 Co1 N4 C12 -169.8(13) . .
O2W Co1 N4 C12 101.6(14) . .
O1W Co1 N4 C12 -82.1(13) . .
Gd2 O3 C4 O4 -147(2) . .
Gd2 O3 C4 C3 40(4) . .
Co1 O4 C4 O3 165.9(14) . .
Co1 O4 C4 C3 -21(2) . .
N1 C3 C4 O3 -179.8(18) . .
C2 C3 C4 O3 -1(3) . .
N1 C3 C4 O4 7(3) . .
C2 C3 C4 O4 -174(2) . .
C2 N2 C5 N1 -2(2) . .
C2 N2 C5 C6 -178.9(19) . .
C10 C6 C5 N1 151(2) . .
C7 C6 C5 N1 -25(3) . .
C10 C6 C5 N2 -32(3) . .
C7 C6 C5 N2 152(2) . .
N1 C3 C2 N2 0(2) . .
C4 C3 C2 N2 -178.8(19) . .
N1 C3 C2 C1 -175(2) . .
C4 C3 C2 C1 6(4) . .
C5 N2 C2 C3 1(2) . .
C5 N2 C2 C1 177.2(18) . .
N2 C5 N1 C3 2(2) . .
C6 C5 N1 C3 179(2) . .
N2 C5 N1 Co1 164.0(17) . .
C6 C5 N1 Co1 -19(4) . .
C2 C3 N1 C5 -1(2) . .
C4 C3 N1 C5 178.1(17) . .
C2 C3 N1 Co1 -169.7(13) . .
C4 C3 N1 Co1 9(2) . .
O5 Co1 N1 C5 4(3) . .
O4 Co1 N1 C5 -177(3) . .
O2W Co1 N1 C5 -87(2) . .
O1W Co1 N1 C5 96(2) . .
O5 Co1 N1 C3 166.1(13) . .
O4 Co1 N1 C3 -14.9(13) . .
O2W Co1 N1 C3 74.7(13) . .
O1W Co1 N1 C3 -101.5(13) . .
C3 C2 C1 O2 -16(4) . .
N2 C2 C1 O2 169.7(17) . .
C3 C2 C1 O1 156(2) . .
N2 C2 C1 O1 -19(3) . .
O2 C1 O1 Gd1 10(2) . .
C2 C1 O1 Gd1 -161.5(15) . .
O6 Gd1 O1 C1 -108.0(13) 1_554 .
O15 Gd1 O1 C1 66.3(11) . .
O7 Gd1 O1 C1 -8.4(12) 1_554 .
O16 Gd1 O1 C1 83.2(13) 2_766 .
O12 Gd1 O1 C1 137.5(11) 1_655 .
O4W Gd1 O1 C1 -82.6(11) . .
O10 Gd1 O1 C1 -156.5(12) 1_655 .
O2 Gd1 O1 C1 -5.2(10) . .
O1 C1 O2 Gd2 179.5(17) . .
C2 C1 O2 Gd2 -9(4) . .
O1 C1 O2 Gd1 -9.7(19) . .
C2 C1 O2 Gd1 161.6(16) . .
O3 Gd2 O2 C1 28(3) . .
O14 Gd2 O2 C1 -50(3) 2_656 .
O3W Gd2 O2 C1 99(3) . .
O11 Gd2 O2 C1 54(3) . .
O13 Gd2 O2 C1 -119(3) . .
O8 Gd2 O2 C1 171(3) 1_554 .
O9 Gd2 O2 C1 -81(3) . .
O7 Gd2 O2 C1 172(3) 1_554 .
C14 Gd2 O2 C1 173(3) 1_554 .
O3 Gd2 O2 Gd1 -142.1(7) . .
O14 Gd2 O2 Gd1 140.4(6) 2_656 .
O3W Gd2 O2 Gd1 -70.8(6) . .
O11 Gd2 O2 Gd1 -116.2(9) . .
O13 Gd2 O2 Gd1 70.9(6) . .
O8 Gd2 O2 Gd1 1.6(8) 1_554 .
O9 Gd2 O2 Gd1 109.5(7) . .
O7 Gd2 O2 Gd1 2.4(5) 1_554 .
C14 Gd2 O2 Gd1 3.7(6) 1_554 .
O6 Gd1 O2 C1 144.7(11) 1_554 .
O15 Gd1 O2 C1 -83.2(12) . .
O7 Gd1 O2 C1 -177.9(13) 1_554 .
O16 Gd1 O2 C1 -127.8(11) 2_766 .
O12 Gd1 O2 C1 -42.5(13) 1_655 .
O4W Gd1 O2 C1 92.3(12) . .
O10 Gd1 O2 C1 39.2(13) 1_655 .
O1 Gd1 O2 C1 5.4(11) . .
O6 Gd1 O2 Gd2 -40.0(8) 1_554 .
O15 Gd1 O2 Gd2 92.0(6) . .
O7 Gd1 O2 Gd2 -2.6(5) 1_554 .
O16 Gd1 O2 Gd2 47.4(7) 2_766 .
O12 Gd1 O2 Gd2 132.8(6) 1_655 .
O4W Gd1 O2 Gd2 -92.5(6) . .
O10 Gd1 O2 Gd2 -145.5(6) 1_655 .
O1 Gd1 O2 Gd2 -179.4(9) . .
Gd1 O7 C14 O8 -173.6(18) 1_556 .
Gd2 O7 C14 O8 6.9(19) 1_556 .
Gd1 O7 C14 C13 6(4) 1_556 .
Gd2 O7 C14 C13 -173.8(16) 1_556 .
Gd1 O7 C14 Gd2 179(3) 1_556 1_556
Gd2 O8 C14 O7 -7(2) 1_556 .
Gd2 O8 C14 C13 173.4(14) 1_556 .
N5 C13 C14 O7 -174.6(18) . .
C12 C13 C14 O7 20(3) . .
N5 C13 C14 O8 5(3) . .
C12 C13 C14 O8 -161(2) . .
C15 N4 C12 C13 -4(2) . .
Co1 N4 C12 C13 170.6(13) . .
C15 N4 C12 C11 179.1(17) . .
Co1 N4 C12 C11 -6(2) . .
N5 C13 C12 N4 6(2) . .
C14 C13 C12 N4 173(2) . .
N5 C13 C12 C11 -179(2) . .
C14 C13 C12 C11 -11(4) . .
Gd1 O6 C11 O5 140(2) 1_556 .
Gd1 O6 C11 C12 -48(3) 1_556 .
Co1 O5 C11 O6 -173.9(15) . .
Co1 O5 C11 C12 14(2) . .
N4 C12 C11 O6 -176.9(18) . .
C13 C12 C11 O6 8(4) . .
N4 C12 C11 O5 -4(3) . .
C13 C12 C11 O5 -180(2) . .
C12 C13 N5 C15 -5(2) . .
C14 C13 N5 C15 -174.6(18) . .
C12 N4 C15 N5 1(2) . .
Co1 N4 C15 N5 -170.6(19) . .
C12 N4 C15 C16 -172(2) . .
Co1 N4 C15 C16 16(4) . .
C13 N5 C15 N4 3(2) . .
C13 N5 C15 C16 176(2) . .
N4 C15 C16 C17 10(4) . .
N5 C15 C16 C17 -162(2) . .
N4 C15 C16 C20 -168(2) . .
N5 C15 C16 C20 20(3) . .
C17 C16 C20 N6 2(3) . .
C15 C16 C20 N6 -180(2) . .
C15 C16 C17 C18 -177(2) . .
C20 C16 C17 C18 1(3) . .
C16 C20 N6 C19 -4(3) . .
C20 N6 C19 C18 2(4) . .
N6 C19 C18 C17 1(4) . .
C16 C17 C18 C19 -2(4) . .
C9 N3 C10 C6 1(4) . .
C7 C6 C10 N3 0(4) . .
C5 C6 C10 N3 -176(2) . .
C7 C8 C9 N3 2(4) . .
C10 N3 C9 C8 -3(4) . .
C9 C8 C7 C6 0(3) . .
C10 C6 C7 C8 -1(3) . .
C5 C6 C7 C8 175(2) . .
O6 Gd1 O15 C24 -17.1(17) 1_554 .
O7 Gd1 O15 C24 -74.8(14) 1_554 .
O16 Gd1 O15 C24 -1.0(13) 2_766 .
O12 Gd1 O15 C24 75.6(14) 1_655 .
O4W Gd1 O15 C24 -145.0(13) . .
O10 Gd1 O15 C24 108.2(14) 1_655 .
O1 Gd1 O15 C24 167.3(15) . .
O2 Gd1 O15 C24 -138.7(15) . .
O3 Gd2 O9 C21 56.8(15) . .
O14 Gd2 O9 C21 117.7(15) 2_656 .
O2 Gd2 O9 C21 150.3(13) . .
O3W Gd2 O9 C21 -29.3(17) . .
O11 Gd2 O9 C21 -6.7(14) . .
O13 Gd2 O9 C21 -168.6(16) . .
O8 Gd2 O9 C21 -90.1(15) 1_554 .
O7 Gd2 O9 C21 -126.1(14) 1_554 .
C14 Gd2 O9 C21 -108.6(14) 1_554 .
O3 Gd2 O13 C23 47.8(16) . .
O14 Gd2 O13 C23 20.0(13) 2_656 .
O2 Gd2 O13 C23 99.6(13) . .
O3W Gd2 O13 C23 175.8(12) . .
O11 Gd2 O13 C23 -75.7(15) . .
O8 Gd2 O13 C23 -140.8(14) 1_554 .
O9 Gd2 O13 C23 -54.0(13) . .
O7 Gd2 O13 C23 165.7(14) 1_554 .
C14 Gd2 O13 C23 -167.1(14) 1_554 .
O3 Gd2 O11 C22 -118.6(18) . .
O14 Gd2 O11 C22 -49.3(19) 2_656 .
O2 Gd2 O11 C22 -144.1(15) . .
O3W Gd2 O11 C22 166.6(19) . .
O13 Gd2 O11 C22 27(2) . .
O8 Gd2 O11 C22 90.1(18) 1_554 .
O9 Gd2 O11 C22 4.4(16) . .
O7 Gd2 O11 C22 114.9(17) 1_554 .
C14 Gd2 O11 C22 100.1(17) 1_554 .
Gd2 O14 C23 O13 160.5(15) 2_656 .
Gd2 O14 C23 C23 -14(3) 2_656 2_656
Gd2 O13 C23 O14 164.7(16) . .
Gd2 O13 C23 C23 -21(3) . 2_656
Gd1 O15 C24 O16 -179.7(15) . .
Gd1 O15 C24 C24 1(3) . 2_766
Gd1 O16 C24 O15 -179.0(15) 2_766 .
Gd1 O16 C24 C24 0(3) 2_766 2_766
Gd2 O9 C21 O10 -171.6(15) . .
Gd2 O9 C21 C22 8(2) . .
Gd2 O11 C22 O12 -178.5(17) . .
Gd2 O11 C22 C21 -2(3) . .
O9 C21 C22 O12 172.7(18) . .
O10 C21 C22 O12 -8(3) . .
O9 C21 C22 O11 -4(3) . .
O10 C21 C22 O11 175.8(18) . .
O9 C21 O10 Gd1 -171.5(16) . 1_455
C22 C21 O10 Gd1 9(2) . 1_455
O11 C22 O12 Gd1 178.7(18) . 1_455
C21 C22 O12 Gd1 3(2) . 1_455
